data_4308860
loop_
_publ_author_name
'Masahiro Kato'
'Kazunori Kojima'
'Taka-aki Okamura'
'Hitoshi Yamamoto'
'Takeshi Yamamura'
'Norikazu Ueyama'

_publ_section_title
;
Relation between Intramolecular NH...S Hydrogen Bonds and Coordination
Number in Mercury(II) Complexes with Carbamoylbenzenethiol Derivatives
;
_journal_name_full 'Inorganic Chemistry'
_journal_page_first 4037
_journal_page_last 4044
_journal_paper_doi 10.1021/ic0481780
_journal_volume 44
_journal_year 2005
_chemical_formula_sum 'C22 H28 Hg N2 O2 S2'
_chemical_formula_weight 617.19
_chemical_name_systematic
; 
 ? 
;
_space_group_IT_number 2
_symmetry_cell_setting triclinic
_symmetry_Int_Tables_number 2
_symmetry_space_group_name_Hall '-P 1'
_symmetry_space_group_name_H-M 'P -1'
_atom_sites_solution_hydrogens geom
_atom_sites_solution_primary direct
_atom_sites_solution_secondary difmap
_audit_creation_date 'Tue Dec 21 21:07:19 2004'
_audit_creation_method SHELXL-97
_cell_angle_alpha 82.15(3)
_cell_angle_beta 86.89(3)
_cell_angle_gamma 85.89(3)
_cell_formula_units_Z 4
_cell_length_a 10.943(4)
_cell_length_b 15.062(5)
_cell_length_c 17.238(7)
_cell_measurement_reflns_used 23
_cell_measurement_temperature 296(2)
_cell_measurement_theta_max 15.0
_cell_measurement_theta_min 4.3
_cell_volume 2804.5(18)
_computing_structure_refinement 'SHELXL-97 (Sheldrick, 1997)'
_computing_structure_solution 'SHELXS-97 (Sheldrick, 1990)'
_diffrn_ambient_temperature 296(2)
_diffrn_measured_fraction_theta_full 0.999
_diffrn_measured_fraction_theta_max 0.999
_diffrn_measurement_device_type 'Rigaku AFC7R'
_diffrn_measurement_method \w-2\q
_diffrn_radiation_monochromator graphite
_diffrn_radiation_source 'fine-focus sealed tube'
_diffrn_radiation_type MoK\a
_diffrn_radiation_wavelength 0.71069
_diffrn_reflns_av_R_equivalents 0.0779
_diffrn_reflns_av_sigmaI/netI 0.1168
_diffrn_reflns_limit_h_max 0
_diffrn_reflns_limit_h_min -13
_diffrn_reflns_limit_k_max 17
_diffrn_reflns_limit_k_min -17
_diffrn_reflns_limit_l_max 20
_diffrn_reflns_limit_l_min -20
_diffrn_reflns_number 10439
_diffrn_reflns_theta_full 25.00
_diffrn_reflns_theta_max 25.00
_diffrn_reflns_theta_min 2.59
_exptl_absorpt_coefficient_mu 5.659
_exptl_absorpt_correction_T_max 0.568
_exptl_absorpt_correction_T_min 0.015
_exptl_absorpt_correction_type psi-scan
_exptl_absorpt_process_details '(North, Phillips & Mathews, 1968)'
_exptl_crystal_colour colorless
_exptl_crystal_density_diffrn 1.462
_exptl_crystal_density_method 'not measured'
_exptl_crystal_description plate
_exptl_crystal_F_000 1208
_exptl_crystal_size_max 0.700
_exptl_crystal_size_mid 0.700
_exptl_crystal_size_min 0.100
_refine_diff_density_max 2.591
_refine_diff_density_min -1.720
_refine_diff_density_rms 0.224
_refine_ls_extinction_method none
_refine_ls_goodness_of_fit_ref 1.212
_refine_ls_hydrogen_treatment constr
_refine_ls_matrix_type full
_refine_ls_number_parameters 535
_refine_ls_number_reflns 9852
_refine_ls_number_restraints 0
_refine_ls_restrained_S_all 1.212
_refine_ls_R_factor_all 0.1804
_refine_ls_R_factor_gt 0.0729
_refine_ls_shift/su_max 0.001
_refine_ls_shift/su_mean 0.000
_refine_ls_structure_factor_coef Fsqd
_refine_ls_weighting_details 'calc w=1/[\s^2^(Fo^2^)+(0.1000P)^2^+0.0000P] where P=(Fo^2^+2Fc^2^)/3'
_refine_ls_weighting_scheme calc
_refine_ls_wR_factor_gt 0.1942
_refine_ls_wR_factor_ref 0.2240
_reflns_number_gt 4787
_reflns_number_total 9852
_reflns_threshold_expression >2sigma(I)
_cod_data_source_file ic0481780si20041224_115507.cif
_cod_data_source_block complex1
_cod_original_cell_volume 2804.6(18)
_cod_original_sg_symbol_H-M 'P -1 '
_cod_original_formula_sum 'C22 H28 Hg N2 O2 S2 '
_cod_database_code 4308860

loop_
_symmetry_equiv_pos_as_xyz
'x, y, z'
'-x, -y, -z'

loop_
_atom_site_label
_atom_site_type_symbol
_atom_site_fract_x
_atom_site_fract_y
_atom_site_fract_z
_atom_site_U_iso_or_equiv
_atom_site_adp_type
_atom_site_occupancy
_atom_site_symmetry_multiplicity
_atom_site_calc_flag
_atom_site_refinement_flags
_atom_site_disorder_assembly
_atom_site_disorder_group
Hg1 Hg 0.45814(5) 0.57336(4) 0.89206(4) 0.0609(2) Uani 1 1 d . . .
Hg2 Hg 0.39834(6) 0.28845(4) 0.84388(5) 0.0798(3) Uani 1 1 d . . .
S1 S 0.3141(4) 0.6972(3) 0.8884(3) 0.0880(15) Uani 1 1 d . . .
S2 S 0.5981(3) 0.4474(2) 0.9016(3) 0.0632(10) Uani 1 1 d . . .
S3 S 0.2739(4) 0.4193(3) 0.8496(3) 0.0775(12) Uani 1 1 d . . .
S4 S 0.5256(5) 0.1582(4) 0.8450(5) 0.118(2) Uani 1 1 d . . .
O1 O 0.5863(9) 0.6808(6) 0.7889(7) 0.069(3) Uani 1 1 d . . .
O2 O 0.8049(9) 0.3984(7) 0.7313(7) 0.075(3) Uani 1 1 d . . .
O3 O 0.1995(9) 0.2324(7) 0.7854(7) 0.073(3) Uani 1 1 d . . .
O4 O 0.4916(12) 0.0023(8) 0.6977(9) 0.114(5) Uani 1 1 d . . .
N1 N 0.5908(11) 0.8310(8) 0.7767(8) 0.068(3) Uani 1 1 d . . .
H1 H 0.5543 0.8805 0.7564 0.081 Uiso 1 1 calc R . .
N2 N 0.6851(11) 0.5274(7) 0.7072(7) 0.057(3) Uani 1 1 d . . .
H2 H 0.6647 0.5782 0.7234 0.069 Uiso 1 1 calc R . .
N3 N 0.0012(11) 0.2827(7) 0.8079(8) 0.066(3) Uani 1 1 d . . .
H3 H -0.0517 0.3263 0.7943 0.079 Uiso 1 1 calc R . .
N4 N 0.3655(13) 0.1238(8) 0.6842(8) 0.084(5) Uani 1 1 d . . .
H4 H 0.3081 0.1541 0.7071 0.100 Uiso 1 1 calc R . .
C11 C 0.3132(16) 0.7396(10) 0.7894(11) 0.071(5) Uani 1 1 d . . .
C12 C 0.199(3) 0.7524(14) 0.7617(14) 0.106(8) Uani 1 1 d . . .
H12 H 0.1320 0.7338 0.7935 0.127 Uiso 1 1 calc R . .
C13 C 0.185(2) 0.789(2) 0.694(3) 0.153(13) Uani 1 1 d . . .
H13 H 0.1062 0.7967 0.6760 0.184 Uiso 1 1 calc R . .
C14 C 0.287(4) 0.8216(15) 0.6390(15) 0.140(11) Uani 1 1 d . . .
H14 H 0.2727 0.8487 0.5882 0.168 Uiso 1 1 calc R . .
C15 C 0.407(2) 0.8090(12) 0.6689(14) 0.101(7) Uani 1 1 d . . .
H15 H 0.4761 0.8270 0.6386 0.121 Uiso 1 1 calc R . .
C16 C 0.4137(15) 0.7700(9) 0.7426(10) 0.065(4) Uani 1 1 d . . .
C17 C 0.5411(13) 0.7559(9) 0.7731(9) 0.059(4) Uani 1 1 d . . .
C18 C 0.7154(18) 0.8341(12) 0.817(2) 0.163(15) Uani 1 1 d . . .
C21 C 0.7410(12) 0.4996(8) 0.8891(8) 0.047(3) Uani 1 1 d . . .
C22 C 0.7883(13) 0.5309(10) 0.9527(9) 0.063(4) Uani 1 1 d . . .
H22 H 0.7432 0.5283 1.0002 0.075 Uiso 1 1 calc R . .
C23 C 0.9018(18) 0.5657(11) 0.9454(11) 0.079(5) Uani 1 1 d . . .
H23 H 0.9333 0.5855 0.9886 0.095 Uiso 1 1 calc R . .
C24 C 0.9670(14) 0.5717(10) 0.8785(11) 0.070(5) Uani 1 1 d . . .
H24 H 1.0421 0.5976 0.8750 0.084 Uiso 1 1 calc R . .
C25 C 0.9254(13) 0.5399(10) 0.8125(11) 0.070(4) Uani 1 1 d . . .
H25 H 0.9731 0.5409 0.7661 0.083 Uiso 1 1 calc R . .
C26 C 0.8062(12) 0.5058(9) 0.8200(8) 0.050(3) Uani 1 1 d . . .
C27 C 0.7674(12) 0.4714(9) 0.7502(8) 0.051(3) Uani 1 1 d . . .
C28 C 0.6281(13) 0.5103(10) 0.6365(9) 0.061(4) Uani 1 1 d . . .
C31 C 0.2115(13) 0.4381(10) 0.7556(10) 0.063(4) Uani 1 1 d . . .
C32 C 0.2273(15) 0.5222(11) 0.7081(12) 0.080(5) Uani 1 1 d . . .
H32 H 0.2772 0.5623 0.7254 0.096 Uiso 1 1 calc R . .
C33 C 0.1728(18) 0.5462(12) 0.6389(12) 0.084(5) Uani 1 1 d . . .
H33 H 0.1822 0.6020 0.6094 0.101 Uiso 1 1 calc R . .
C34 C 0.1030(17) 0.4839(16) 0.6147(12) 0.093(6) Uani 1 1 d . . .
H34 H 0.0681 0.4962 0.5661 0.112 Uiso 1 1 calc R . .
C35 C 0.0839(15) 0.4057(12) 0.6595(11) 0.076(5) Uani 1 1 d . . .
H35 H 0.0320 0.3665 0.6428 0.091 Uiso 1 1 calc R . .
C36 C 0.1379(13) 0.3830(10) 0.7275(9) 0.059(4) Uani 1 1 d . . .
C37 C 0.1173(13) 0.2909(9) 0.7756(10) 0.062(4) Uani 1 1 d . . .
C38 C -0.0436(17) 0.2079(12) 0.8631(15) 0.101(7) Uani 1 1 d . . .
C41 C 0.4123(18) 0.0767(13) 0.8674(14) 0.090(6) Uani 1 1 d . . .
C42 C 0.371(3) 0.0533(15) 0.9392(16) 0.126(9) Uani 1 1 d . . .
H42 H 0.3963 0.0823 0.9793 0.151 Uiso 1 1 calc R . .
C43 C 0.288(3) -0.0162(19) 0.9571(14) 0.129(10) Uani 1 1 d . . .
H43 H 0.2605 -0.0323 1.0088 0.155 Uiso 1 1 calc R . .
C44 C 0.251(3) -0.0570(14) 0.9029(18) 0.124(9) Uani 1 1 d . . .
H44 H 0.1971 -0.1026 0.9146 0.149 Uiso 1 1 calc R . .
C45 C 0.2911(18) -0.0321(10) 0.8303(14) 0.095(6) Uani 1 1 d . . .
H45 H 0.2628 -0.0616 0.7914 0.114 Uiso 1 1 calc R . .
C46 C 0.3699(16) 0.0326(10) 0.8074(12) 0.073(5) Uani 1 1 d . . .
C47 C 0.4151(15) 0.0531(9) 0.7279(13) 0.085(6) Uani 1 1 d . . .
C48 C 0.394(3) 0.1574(14) 0.6029(17) 0.130(10) Uani 1 1 d . . .
C51 C 0.735(2) 0.9331(14) 0.812(3) 0.24(2) Uani 1 1 d . . .
H51A H 0.7983 0.9417 0.8457 0.285 Uiso 1 1 calc R . .
H51B H 0.6598 0.9644 0.8278 0.285 Uiso 1 1 calc R . .
H51C H 0.7577 0.9562 0.7588 0.285 Uiso 1 1 calc R . .
C52 C 0.717(4) 0.7802(18) 0.889(3) 0.27(3) Uani 1 1 d . . .
H52A H 0.7988 0.7756 0.9080 0.318 Uiso 1 1 calc R . .
H52B H 0.6937 0.7214 0.8831 0.318 Uiso 1 1 calc R . .
H52C H 0.6614 0.8062 0.9257 0.318 Uiso 1 1 calc R . .
C53 C 0.813(2) 0.7919(19) 0.751(3) 0.21(2) Uani 1 1 d . . .
H53A H 0.8950 0.7887 0.7684 0.256 Uiso 1 1 calc R . .
H53B H 0.8083 0.8300 0.7014 0.256 Uiso 1 1 calc R . .
H53C H 0.7911 0.7327 0.7444 0.256 Uiso 1 1 calc R . .
C61 C 0.5395(17) 0.5955(12) 0.6130(11) 0.088(5) Uani 1 1 d . . .
H61A H 0.4802 0.6027 0.6552 0.105 Uiso 1 1 calc R . .
H61B H 0.4981 0.5880 0.5669 0.105 Uiso 1 1 calc R . .
H61C H 0.5861 0.6478 0.6026 0.105 Uiso 1 1 calc R . .
C62 C 0.5528(19) 0.4253(14) 0.6568(14) 0.112(7) Uani 1 1 d . . .
H62A H 0.6073 0.3723 0.6584 0.135 Uiso 1 1 calc R . .
H62B H 0.4941 0.4247 0.6174 0.135 Uiso 1 1 calc R . .
H62C H 0.5106 0.4267 0.7070 0.135 Uiso 1 1 calc R . .
C63 C 0.7240(18) 0.5004(17) 0.5727(11) 0.116(8) Uani 1 1 d . . .
H63A H 0.7782 0.5483 0.5695 0.139 Uiso 1 1 calc R . .
H63B H 0.6854 0.5028 0.5237 0.139 Uiso 1 1 calc R . .
H63C H 0.7699 0.4438 0.5838 0.139 Uiso 1 1 calc R . .
C71 C 0.042(2) 0.1893(17) 0.9354(16) 0.154(12) Uani 1 1 d . . .
H71A H 0.0032 0.1502 0.9768 0.185 Uiso 1 1 calc R . .
H71B H 0.0552 0.2450 0.9538 0.185 Uiso 1 1 calc R . .
H71C H 0.1192 0.1613 0.9197 0.185 Uiso 1 1 calc R . .
C72 C -0.037(3) 0.1239(16) 0.831(2) 0.199(16) Uani 1 1 d . . .
H72A H -0.0941 0.1278 0.7900 0.239 Uiso 1 1 calc R . .
H72B H -0.0565 0.0762 0.8713 0.239 Uiso 1 1 calc R . .
H72C H 0.0447 0.1121 0.8094 0.239 Uiso 1 1 calc R . .
C73 C -0.174(2) 0.2383(16) 0.8920(18) 0.162(13) Uani 1 1 d . . .
H73A H -0.2126 0.2782 0.8510 0.195 Uiso 1 1 calc R . .
H73B H -0.1686 0.2688 0.9369 0.195 Uiso 1 1 calc R . .
H73C H -0.2210 0.1867 0.9060 0.195 Uiso 1 1 calc R . .
C81 C 0.522(3) 0.1810(16) 0.5904(19) 0.174(14) Uani 1 1 d . . .
H81A H 0.5439 0.2120 0.6323 0.208 Uiso 1 1 calc R . .
H81B H 0.5318 0.2191 0.5414 0.208 Uiso 1 1 calc R . .
H81C H 0.5747 0.1272 0.5895 0.208 Uiso 1 1 calc R . .
C82 C 0.319(3) 0.2397(17) 0.5822(17) 0.190(16) Uani 1 1 d . . .
H82A H 0.2417 0.2256 0.5651 0.229 Uiso 1 1 calc R . .
H82B H 0.3602 0.2770 0.5406 0.229 Uiso 1 1 calc R . .
H82C H 0.3059 0.2712 0.6270 0.229 Uiso 1 1 calc R . .
C83 C 0.365(3) 0.093(2) 0.5492(16) 0.164(12) Uani 1 1 d . . .
H83A H 0.4070 0.0357 0.5644 0.197 Uiso 1 1 calc R . .
H83B H 0.3903 0.1155 0.4964 0.197 Uiso 1 1 calc R . .
H83C H 0.2779 0.0864 0.5521 0.197 Uiso 1 1 calc R . .

loop_
_atom_site_aniso_label
_atom_site_aniso_U_11
_atom_site_aniso_U_22
_atom_site_aniso_U_33
_atom_site_aniso_U_23
_atom_site_aniso_U_13
_atom_site_aniso_U_12
Hg1 0.0540(4) 0.0530(3) 0.0717(5) 0.0009(3) 0.0106(3) -0.0044(3)
Hg2 0.0613(4) 0.0716(5) 0.1057(7) -0.0069(4) -0.0111(4) -0.0029(3)
S1 0.077(3) 0.066(3) 0.111(4) 0.006(2) 0.030(3) 0.010(2)
S2 0.054(2) 0.056(2) 0.078(3) -0.0042(19) 0.013(2) -0.0085(17)
S3 0.071(3) 0.072(3) 0.095(4) -0.027(2) -0.010(2) -0.001(2)
S4 0.070(3) 0.089(4) 0.194(7) -0.014(4) -0.028(4) 0.008(3)
O1 0.070(7) 0.038(5) 0.095(8) -0.003(5) 0.013(6) 0.003(5)
O2 0.056(6) 0.069(7) 0.099(9) -0.016(6) -0.006(6) 0.020(5)
O3 0.041(5) 0.062(6) 0.112(10) -0.009(6) -0.002(6) 0.013(5)
O4 0.098(10) 0.066(7) 0.162(14) 0.009(8) 0.046(10) 0.013(7)
N1 0.058(8) 0.057(7) 0.084(10) -0.001(6) 0.003(7) 0.008(6)
N2 0.068(8) 0.052(6) 0.050(8) -0.006(5) 0.012(6) -0.004(6)
N3 0.046(7) 0.051(7) 0.097(10) 0.009(6) -0.011(7) -0.006(5)
N4 0.096(11) 0.063(8) 0.081(10) 0.004(7) 0.046(8) 0.014(7)
C11 0.059(10) 0.061(9) 0.096(14) -0.020(9) -0.022(10) -0.002(8)
C12 0.14(2) 0.074(13) 0.099(18) 0.013(12) -0.009(16) -0.017(13)
C13 0.079(17) 0.13(2) 0.27(5) -0.06(3) -0.04(2) -0.009(16)
C14 0.25(4) 0.088(16) 0.088(18) -0.019(13) -0.03(2) 0.02(2)
C15 0.124(19) 0.071(12) 0.107(19) -0.007(12) -0.025(15) 0.004(12)
C16 0.074(11) 0.049(8) 0.072(12) -0.009(8) 0.004(9) 0.003(7)
C17 0.055(9) 0.048(8) 0.073(11) -0.011(7) 0.011(8) -0.005(7)
C18 0.063(12) 0.031(9) 0.40(5) -0.047(17) -0.05(2) 0.011(8)
C21 0.045(7) 0.046(7) 0.048(9) 0.002(6) -0.006(7) -0.001(6)
C22 0.050(9) 0.072(10) 0.060(10) 0.009(8) 0.002(7) 0.005(7)
C23 0.093(14) 0.070(10) 0.075(14) 0.004(9) -0.045(11) -0.006(9)
C24 0.045(9) 0.067(10) 0.094(15) 0.011(10) -0.017(10) 0.002(7)
C25 0.046(8) 0.068(10) 0.091(13) -0.004(9) 0.004(8) 0.006(7)
C26 0.051(8) 0.057(8) 0.037(8) 0.004(6) -0.005(6) 0.003(6)
C27 0.041(7) 0.055(8) 0.051(9) 0.001(7) 0.006(6) 0.010(6)
C28 0.058(9) 0.074(10) 0.056(10) -0.016(8) -0.009(8) -0.011(8)
C31 0.049(8) 0.061(9) 0.078(12) -0.012(8) 0.007(8) -0.002(7)
C32 0.062(10) 0.069(10) 0.105(16) 0.000(10) 0.017(10) -0.012(8)
C33 0.087(13) 0.080(12) 0.075(14) 0.008(10) 0.016(11) 0.009(10)
C34 0.070(12) 0.129(18) 0.073(13) 0.004(13) -0.004(10) 0.017(12)
C35 0.066(11) 0.089(12) 0.071(13) -0.015(10) 0.007(9) 0.011(9)
C36 0.048(8) 0.064(9) 0.062(11) -0.002(7) 0.004(7) 0.003(7)
C37 0.049(9) 0.052(8) 0.088(12) -0.016(8) 0.000(8) -0.011(7)
C38 0.060(11) 0.077(12) 0.16(2) 0.020(12) 0.004(12) -0.020(9)
C41 0.084(13) 0.087(13) 0.087(15) 0.019(12) -0.007(11) 0.023(10)
C42 0.19(3) 0.088(16) 0.10(2) 0.004(14) -0.076(19) 0.006(16)
C43 0.18(3) 0.12(2) 0.067(16) 0.053(14) 0.006(16) 0.036(19)
C44 0.17(3) 0.075(14) 0.12(2) 0.006(14) 0.04(2) -0.031(15)
C45 0.105(15) 0.047(9) 0.129(19) -0.012(10) 0.032(13) -0.012(9)
C46 0.070(11) 0.047(8) 0.092(14) 0.012(8) 0.008(10) 0.010(8)
C47 0.055(9) 0.036(8) 0.153(19) 0.018(9) 0.023(11) 0.001(7)
C48 0.15(2) 0.072(13) 0.15(2) 0.003(14) 0.069(19) 0.015(14)
C51 0.11(2) 0.058(13) 0.56(7) -0.06(2) -0.12(3) 0.003(13)
C52 0.26(5) 0.066(18) 0.49(8) -0.03(3) -0.19(5) 0.02(2)
C53 0.071(16) 0.13(2) 0.42(6) 0.01(3) 0.03(3) 0.002(15)
C61 0.090(13) 0.096(13) 0.077(13) -0.014(10) -0.022(11) 0.007(10)
C62 0.089(14) 0.114(16) 0.14(2) -0.027(14) -0.044(14) -0.001(12)
C63 0.081(14) 0.21(3) 0.056(13) -0.024(14) -0.003(10) -0.004(15)
C71 0.12(2) 0.15(2) 0.17(3) 0.084(19) -0.018(19) -0.050(17)
C72 0.25(4) 0.093(18) 0.27(4) -0.05(2) -0.01(3) -0.08(2)
C73 0.11(2) 0.13(2) 0.22(3) 0.06(2) 0.07(2) -0.001(15)
C81 0.19(3) 0.114(19) 0.20(3) -0.003(18) 0.13(3) -0.028(18)
C82 0.20(3) 0.13(2) 0.18(3) 0.07(2) 0.09(3) 0.07(2)
C83 0.18(3) 0.18(3) 0.11(2) 0.02(2) 0.03(2) 0.00(2)

loop_
_atom_type_symbol
_atom_type_description
_atom_type_scat_dispersion_real
_atom_type_scat_dispersion_imag
_atom_type_scat_source
C C 0.0033 0.0016 'International Tables Vol C Tables 4.2.6.8 and 6.1.1.4'
H H 0.0000 0.0000 'International Tables Vol C Tables 4.2.6.8 and 6.1.1.4'
Hg Hg -2.3894 9.2266 'International Tables Vol C Tables 4.2.6.8 and 6.1.1.4'
N N 0.0061 0.0033 'International Tables Vol C Tables 4.2.6.8 and 6.1.1.4'
O O 0.0106 0.0060 'International Tables Vol C Tables 4.2.6.8 and 6.1.1.4'
S S 0.1246 0.1234 'International Tables Vol C Tables 4.2.6.8 and 6.1.1.4'

loop_
_geom_angle_atom_site_label_1
_geom_angle_atom_site_label_2
_geom_angle_atom_site_label_3
_geom_angle
_geom_angle_site_symmetry_1
_geom_angle_site_symmetry_3
_geom_angle_publ_flag
S2 Hg1 S1 177.32(16) . . ?
S2 Hg1 O1 98.0(2) . . ?
S1 Hg1 O1 84.4(2) . . ?
S4 Hg2 S3 176.9(2) . . ?
C11 S1 Hg1 103.4(6) . . ?
C21 S2 Hg1 101.1(4) . . ?
C31 S3 Hg2 102.5(5) . . ?
C41 S4 Hg2 99.2(6) . . ?
C17 O1 Hg1 115.4(9) . . ?
C17 N1 C18 122.0(13) . . ?
C17 N1 H1 119.0 . . ?
C18 N1 H1 119.0 . . ?
C27 N2 C28 126.9(12) . . ?
C27 N2 H2 116.6 . . ?
C28 N2 H2 116.6 . . ?
C37 N3 C38 127.4(13) . . ?
C37 N3 H3 116.3 . . ?
C38 N3 H3 116.3 . . ?
C47 N4 C48 128.9(15) . . ?
C47 N4 H4 115.5 . . ?
C48 N4 H4 115.5 . . ?
C12 C11 C16 120.3(19) . . ?
C12 C11 S1 113.0(16) . . ?
C16 C11 S1 126.2(14) . . ?
C13 C12 C11 119(3) . . ?
C13 C12 H12 120.3 . . ?
C11 C12 H12 120.3 . . ?
C12 C13 C14 124(3) . . ?
C12 C13 H13 117.8 . . ?
C14 C13 H13 117.8 . . ?
C15 C14 C13 116(3) . . ?
C15 C14 H14 121.9 . . ?
C13 C14 H14 121.9 . . ?
C16 C15 C14 116(2) . . ?
C16 C15 H15 122.2 . . ?
C14 C15 H15 122.2 . . ?
C15 C16 C11 124.2(19) . . ?
C15 C16 C17 115.2(17) . . ?
C11 C16 C17 120.5(16) . . ?
O1 C17 N1 127.6(15) . . ?
O1 C17 C16 119.8(13) . . ?
N1 C17 C16 112.6(13) . . ?
C52 C18 C51 120(3) . . ?
C52 C18 N1 112(2) . . ?
C51 C18 N1 104.2(18) . . ?
C52 C18 C53 111(2) . . ?
C51 C18 C53 107(3) . . ?
N1 C18 C53 100(2) . . ?
C26 C21 C22 119.4(12) . . ?
C26 C21 S2 121.3(11) . . ?
C22 C21 S2 119.2(11) . . ?
C23 C22 C21 119.9(15) . . ?
C23 C22 H22 120.0 . . ?
C21 C22 H22 120.0 . . ?
C24 C23 C22 121.5(17) . . ?
C24 C23 H23 119.3 . . ?
C22 C23 H23 119.3 . . ?
C23 C24 C25 121.4(15) . . ?
C23 C24 H24 119.3 . . ?
C25 C24 H24 119.3 . . ?
C24 C25 C26 116.8(15) . . ?
C24 C25 H25 121.6 . . ?
C26 C25 H25 121.6 . . ?
C21 C26 C25 120.9(14) . . ?
C21 C26 C27 123.8(12) . . ?
C25 C26 C27 115.0(13) . . ?
O2 C27 N2 122.0(13) . . ?
O2 C27 C26 123.3(13) . . ?
N2 C27 C26 114.6(12) . . ?
N2 C28 C63 109.9(13) . . ?
N2 C28 C62 108.8(13) . . ?
C63 C28 C62 112.5(15) . . ?
N2 C28 C61 105.3(12) . . ?
C63 C28 C61 110.0(15) . . ?
C62 C28 C61 110.0(14) . . ?
C36 C31 C32 115.8(16) . . ?
C36 C31 S3 125.2(12) . . ?
C32 C31 S3 118.6(13) . . ?
C33 C32 C31 122.8(17) . . ?
C33 C32 H32 118.6 . . ?
C31 C32 H32 118.6 . . ?
C32 C33 C34 116.5(18) . . ?
C32 C33 H33 121.8 . . ?
C34 C33 H33 121.8 . . ?
C35 C34 C33 122(2) . . ?
C35 C34 H34 119.2 . . ?
C33 C34 H34 119.2 . . ?
C36 C35 C34 121.2(19) . . ?
C36 C35 H35 119.4 . . ?
C34 C35 H35 119.4 . . ?
C35 C36 C31 122.0(15) . . ?
C35 C36 C37 119.5(15) . . ?
C31 C36 C37 118.5(15) . . ?
O3 C37 N3 123.8(14) . . ?
O3 C37 C36 121.9(13) . . ?
N3 C37 C36 114.3(13) . . ?
C72 C38 N3 113(2) . . ?
C72 C38 C73 114(2) . . ?
N3 C38 C73 106.7(16) . . ?
C72 C38 C71 105(2) . . ?
N3 C38 C71 109.2(14) . . ?
C73 C38 C71 109(2) . . ?
C42 C41 C46 118(2) . . ?
C42 C41 S4 121(2) . . ?
C46 C41 S4 120.4(16) . . ?
C41 C42 C43 121(2) . . ?
C41 C42 H42 119.5 . . ?
C43 C42 H42 119.5 . . ?
C44 C43 C42 121(2) . . ?
C44 C43 H43 119.5 . . ?
C42 C43 H43 119.5 . . ?
C43 C44 C45 118(2) . . ?
C43 C44 H44 121.1 . . ?
C45 C44 H44 121.1 . . ?
C44 C45 C46 126(2) . . ?
C44 C45 H45 117.2 . . ?
C46 C45 H45 117.2 . . ?
C45 C46 C41 116.4(19) . . ?
C45 C46 C47 123(2) . . ?
C41 C46 C47 120.8(17) . . ?
O4 C47 N4 119.4(19) . . ?
O4 C47 C46 121.7(16) . . ?
N4 C47 C46 118.7(15) . . ?
N4 C48 C82 108.4(18) . . ?
N4 C48 C81 112(3) . . ?
C82 C48 C81 106(2) . . ?
N4 C48 C83 111.8(19) . . ?
C82 C48 C83 107(3) . . ?
C81 C48 C83 111(2) . . ?
C18 C51 H51A 109.5 . . ?
C18 C51 H51B 109.5 . . ?
H51A C51 H51B 109.5 . . ?
C18 C51 H51C 109.5 . . ?
H51A C51 H51C 109.5 . . ?
H51B C51 H51C 109.5 . . ?
C18 C52 H52A 109.5 . . ?
C18 C52 H52B 109.5 . . ?
H52A C52 H52B 109.5 . . ?
C18 C52 H52C 109.5 . . ?
H52A C52 H52C 109.5 . . ?
H52B C52 H52C 109.5 . . ?
C18 C53 H53A 109.5 . . ?
C18 C53 H53B 109.5 . . ?
H53A C53 H53B 109.5 . . ?
C18 C53 H53C 109.5 . . ?
H53A C53 H53C 109.5 . . ?
H53B C53 H53C 109.5 . . ?
C28 C61 H61A 109.5 . . ?
C28 C61 H61B 109.5 . . ?
H61A C61 H61B 109.5 . . ?
C28 C61 H61C 109.5 . . ?
H61A C61 H61C 109.5 . . ?
H61B C61 H61C 109.5 . . ?
C28 C62 H62A 109.5 . . ?
C28 C62 H62B 109.5 . . ?
H62A C62 H62B 109.5 . . ?
C28 C62 H62C 109.5 . . ?
H62A C62 H62C 109.5 . . ?
H62B C62 H62C 109.5 . . ?
C28 C63 H63A 109.5 . . ?
C28 C63 H63B 109.5 . . ?
H63A C63 H63B 109.5 . . ?
C28 C63 H63C 109.5 . . ?
H63A C63 H63C 109.5 . . ?
H63B C63 H63C 109.5 . . ?
C38 C71 H71A 109.5 . . ?
C38 C71 H71B 109.5 . . ?
H71A C71 H71B 109.5 . . ?
C38 C71 H71C 109.5 . . ?
H71A C71 H71C 109.5 . . ?
H71B C71 H71C 109.5 . . ?
C38 C72 H72A 109.5 . . ?
C38 C72 H72B 109.5 . . ?
H72A C72 H72B 109.5 . . ?
C38 C72 H72C 109.5 . . ?
H72A C72 H72C 109.5 . . ?
H72B C72 H72C 109.5 . . ?
C38 C73 H73A 109.5 . . ?
C38 C73 H73B 109.5 . . ?
H73A C73 H73B 109.5 . . ?
C38 C73 H73C 109.5 . . ?
H73A C73 H73C 109.5 . . ?
H73B C73 H73C 109.5 . . ?
C48 C81 H81A 109.5 . . ?
C48 C81 H81B 109.5 . . ?
H81A C81 H81B 109.5 . . ?
C48 C81 H81C 109.5 . . ?
H81A C81 H81C 109.5 . . ?
H81B C81 H81C 109.5 . . ?
C48 C82 H82A 109.5 . . ?
C48 C82 H82B 109.5 . . ?
H82A C82 H82B 109.5 . . ?
C48 C82 H82C 109.5 . . ?
H82A C82 H82C 109.5 . . ?
H82B C82 H82C 109.5 . . ?
C48 C83 H83A 109.5 . . ?
C48 C83 H83B 109.5 . . ?
H83A C83 H83B 109.5 . . ?
C48 C83 H83C 109.5 . . ?
H83A C83 H83C 109.5 . . ?
H83B C83 H83C 109.5 . . ?

loop_
_geom_bond_atom_site_label_1
_geom_bond_atom_site_label_2
_geom_bond_distance
_geom_bond_site_symmetry_2
_geom_bond_publ_flag
Hg1 S2 2.345(4) . ?
Hg1 S1 2.351(4) . ?
Hg1 O1 2.648(10) . ?
Hg2 S4 2.321(5) . ?
Hg2 S3 2.325(4) . ?
S1 C11 1.739(19) . ?
S2 C21 1.790(13) . ?
S3 C31 1.772(17) . ?
S4 C41 1.80(2) . ?
O1 C17 1.204(16) . ?
O2 C27 1.226(15) . ?
O3 C37 1.216(17) . ?
O4 C47 1.236(19) . ?
N1 C17 1.301(17) . ?
N1 C18 1.57(3) . ?
N1 H1 0.8600 . ?
N2 C27 1.366(17) . ?
N2 C28 1.459(18) . ?
N2 H2 0.8600 . ?
N3 C37 1.366(17) . ?
N3 C38 1.47(2) . ?
N3 H3 0.8600 . ?
N4 C47 1.32(2) . ?
N4 C48 1.45(3) . ?
N4 H4 0.8600 . ?
C11 C12 1.35(3) . ?
C11 C16 1.39(2) . ?
C12 C13 1.24(4) . ?
C12 H12 0.9300 . ?
C13 C14 1.48(4) . ?
C13 H13 0.9300 . ?
C14 C15 1.43(4) . ?
C14 H14 0.9300 . ?
C15 C16 1.33(3) . ?
C15 H15 0.9300 . ?
C16 C17 1.51(2) . ?
C18 C52 1.39(5) . ?
C18 C51 1.51(2) . ?
C18 C53 1.68(5) . ?
C21 C26 1.350(18) . ?
C21 C22 1.39(2) . ?
C22 C23 1.38(2) . ?
C22 H22 0.9300 . ?
C23 C24 1.32(2) . ?
C23 H23 0.9300 . ?
C24 C25 1.40(2) . ?
C24 H24 0.9300 . ?
C25 C26 1.429(19) . ?
C25 H25 0.9300 . ?
C26 C27 1.468(19) . ?
C28 C63 1.49(2) . ?
C28 C62 1.56(2) . ?
C28 C61 1.57(2) . ?
C31 C36 1.35(2) . ?
C31 C32 1.43(2) . ?
C32 C33 1.36(3) . ?
C32 H32 0.9300 . ?
C33 C34 1.37(3) . ?
C33 H33 0.9300 . ?
C34 C35 1.34(2) . ?
C34 H34 0.9300 . ?
C35 C36 1.33(2) . ?
C35 H35 0.9300 . ?
C36 C37 1.54(2) . ?
C38 C72 1.45(3) . ?
C38 C73 1.54(3) . ?
C38 C71 1.58(3) . ?
C41 C42 1.30(3) . ?
C41 C46 1.42(3) . ?
C42 C43 1.43(3) . ?
C42 H42 0.9300 . ?
C43 C44 1.28(3) . ?
C43 H43 0.9300 . ?
C44 C45 1.32(3) . ?
C44 H44 0.9300 . ?
C45 C46 1.35(2) . ?
C45 H45 0.9300 . ?
C46 C47 1.43(3) . ?
C48 C82 1.45(3) . ?
C48 C81 1.47(3) . ?
C48 C83 1.49(4) . ?
C51 H51A 0.9600 . ?
C51 H51B 0.9600 . ?
C51 H51C 0.9600 . ?
C52 H52A 0.9600 . ?
C52 H52B 0.9600 . ?
C52 H52C 0.9600 . ?
C53 H53A 0.9600 . ?
C53 H53B 0.9600 . ?
C53 H53C 0.9600 . ?
C61 H61A 0.9600 . ?
C61 H61B 0.9600 . ?
C61 H61C 0.9600 . ?
C62 H62A 0.9600 . ?
C62 H62B 0.9600 . ?
C62 H62C 0.9600 . ?
C63 H63A 0.9600 . ?
C63 H63B 0.9600 . ?
C63 H63C 0.9600 . ?
C71 H71A 0.9600 . ?
C71 H71B 0.9600 . ?
C71 H71C 0.9600 . ?
C72 H72A 0.9600 . ?
C72 H72B 0.9600 . ?
C72 H72C 0.9600 . ?
C73 H73A 0.9600 . ?
C73 H73B 0.9600 . ?
C73 H73C 0.9600 . ?
C81 H81A 0.9600 . ?
C81 H81B 0.9600 . ?
C81 H81C 0.9600 . ?
C82 H82A 0.9600 . ?
C82 H82B 0.9600 . ?
C82 H82C 0.9600 . ?
C83 H83A 0.9600 . ?
C83 H83B 0.9600 . ?
C83 H83C 0.9600 . ?

loop_
_geom_torsion_atom_site_label_1
_geom_torsion_atom_site_label_2
_geom_torsion_atom_site_label_3
_geom_torsion_atom_site_label_4
_geom_torsion
_geom_torsion_site_symmetry_1
_geom_torsion_site_symmetry_2
_geom_torsion_site_symmetry_3
_geom_torsion_site_symmetry_4
_geom_torsion_publ_flag
O1 Hg1 S1 C11 41.2(6) . . . . ?
O1 Hg1 S2 C21 33.7(5) . . . . ?
S2 Hg1 O1 C17 -176.6(11) . . . . ?
S1 Hg1 O1 C17 2.3(11) . . . . ?
Hg1 S1 C11 C12 129.3(14) . . . . ?
Hg1 S1 C11 C16 -59.0(14) . . . . ?
C16 C11 C12 C13 2(3) . . . . ?
S1 C11 C12 C13 174(2) . . . . ?
C11 C12 C13 C14 -1(4) . . . . ?
C12 C13 C14 C15 0(4) . . . . ?
C13 C14 C15 C16 0(3) . . . . ?
C14 C15 C16 C11 2(3) . . . . ?
C14 C15 C16 C17 179.2(16) . . . . ?
C12 C11 C16 C15 -3(3) . . . . ?
S1 C11 C16 C15 -174.0(14) . . . . ?
C12 C11 C16 C17 -179.9(16) . . . . ?
S1 C11 C16 C17 9(2) . . . . ?
Hg1 O1 C17 N1 126.0(14) . . . . ?
Hg1 O1 C17 C16 -56.2(17) . . . . ?
C18 N1 C17 O1 -10(3) . . . . ?
C18 N1 C17 C16 172(2) . . . . ?
C15 C16 C17 O1 -113.4(18) . . . . ?
C11 C16 C17 O1 64(2) . . . . ?
C15 C16 C17 N1 64.7(19) . . . . ?
C11 C16 C17 N1 -118.0(16) . . . . ?
C17 N1 C18 C52 -46(3) . . . . ?
C17 N1 C18 C51 -177(2) . . . . ?
C17 N1 C18 C53 72(3) . . . . ?
Hg1 S2 C21 C26 -101.6(11) . . . . ?
Hg1 S2 C21 C22 81.2(11) . . . . ?
C26 C21 C22 C23 -2(2) . . . . ?
S2 C21 C22 C23 175.6(12) . . . . ?
C21 C22 C23 C24 1(2) . . . . ?
C22 C23 C24 C25 -2(3) . . . . ?
C23 C24 C25 C26 4(2) . . . . ?
C22 C21 C26 C25 3(2) . . . . ?
S2 C21 C26 C25 -174.0(10) . . . . ?
C22 C21 C26 C27 177.3(13) . . . . ?
S2 C21 C26 C27 0.1(18) . . . . ?
C24 C25 C26 C21 -4(2) . . . . ?
C24 C25 C26 C27 -178.8(12) . . . . ?
C28 N2 C27 O2 2(2) . . . . ?
C28 N2 C27 C26 -178.2(12) . . . . ?
C21 C26 C27 O2 -97.7(17) . . . . ?
C25 C26 C27 O2 76.8(17) . . . . ?
C21 C26 C27 N2 82.2(16) . . . . ?
C25 C26 C27 N2 -103.3(14) . . . . ?
C27 N2 C28 C63 -62.9(19) . . . . ?
C27 N2 C28 C62 60.7(18) . . . . ?
C27 N2 C28 C61 178.6(13) . . . . ?
Hg2 S3 C31 C36 63.4(13) . . . . ?
Hg2 S3 C31 C32 -124.2(11) . . . . ?
C36 C31 C32 C33 0(2) . . . . ?
S3 C31 C32 C33 -173.3(14) . . . . ?
C31 C32 C33 C34 -2(3) . . . . ?
C32 C33 C34 C35 4(3) . . . . ?
C33 C34 C35 C36 -4(3) . . . . ?
C34 C35 C36 C31 2(3) . . . . ?
C34 C35 C36 C37 -177.7(15) . . . . ?
C32 C31 C36 C35 0(2) . . . . ?
S3 C31 C36 C35 172.9(12) . . . . ?
C32 C31 C36 C37 179.7(13) . . . . ?
S3 C31 C36 C37 -8(2) . . . . ?
C38 N3 C37 O3 5(3) . . . . ?
C38 N3 C37 C36 -173.0(17) . . . . ?
C35 C36 C37 O3 112.8(18) . . . . ?
C31 C36 C37 O3 -67(2) . . . . ?
C35 C36 C37 N3 -69.4(19) . . . . ?
C31 C36 C37 N3 111.1(16) . . . . ?
C37 N3 C38 C72 -63(3) . . . . ?
C37 N3 C38 C73 171(2) . . . . ?
C37 N3 C38 C71 53(3) . . . . ?
Hg2 S4 C41 C42 -81.6(18) . . . . ?
Hg2 S4 C41 C46 101.6(14) . . . . ?
C46 C41 C42 C43 1(3) . . . . ?
S4 C41 C42 C43 -175.3(18) . . . . ?
C41 C42 C43 C44 -1(4) . . . . ?
C42 C43 C44 C45 0(4) . . . . ?
C43 C44 C45 C46 1(4) . . . . ?
C44 C45 C46 C41 0(3) . . . . ?
C44 C45 C46 C47 177(2) . . . . ?
C42 C41 C46 C45 -1(3) . . . . ?
S4 C41 C46 C45 175.6(13) . . . . ?
C42 C41 C46 C47 -177.7(18) . . . . ?
S4 C41 C46 C47 -1(2) . . . . ?
C48 N4 C47 O4 -5(3) . . . . ?
C48 N4 C47 C46 -179(2) . . . . ?
C45 C46 C47 O4 -73(3) . . . . ?
C41 C46 C47 O4 103(2) . . . . ?
C45 C46 C47 N4 101(2) . . . . ?
C41 C46 C47 N4 -83(2) . . . . ?
C47 N4 C48 C82 -177(2) . . . . ?
C47 N4 C48 C81 -60(3) . . . . ?
C47 N4 C48 C83 65(3) . . . . ?
